data_2207755
loop_
_publ_author_name
'Rui Ren'
'Xue-Mei Li'
'Qiang Li'
'Shu-Sheng Zhang'

_publ_section_title
;
 4-Cyano-3-fluorophenyl
 (2<i>E</i>)-3-(3-methoxy-4-pentyloxyphenyl)acrylate
;
_journal_coeditor_code CI6729
_journal_issue 1
_journal_name_full 'Acta Crystallographica Section E'
_journal_page_first o293
_journal_page_last o294
_journal_paper_doi 10.1107/S1600536805041917
_journal_volume 62
_journal_year 2006
_chemical_formula_iupac 'C22 H22 F N O4'
_chemical_formula_moiety 'C22 H22 F N O4'
_chemical_formula_sum 'C22 H22 F N O4'
_chemical_formula_weight 383.41
_chemical_name_systematic
;
4-Cyano-3-fluorophenyl (2E)-3-(3-methoxy-4-pentyloxyphenyl)acrylate
;
_space_group_IT_number 2
_symmetry_cell_setting triclinic
_symmetry_space_group_name_Hall '-P 1'
_symmetry_space_group_name_H-M 'P -1'
_atom_sites_solution_hydrogens geom
_atom_sites_solution_primary direct
_atom_sites_solution_secondary difmap
_audit_creation_method SHELXL-97
_cell_angle_alpha 82.348(7)
_cell_angle_beta 68.816(6)
_cell_angle_gamma 83.036(7)
_cell_formula_units_Z 4
_cell_length_a 12.193(4)
_cell_length_b 12.506(4)
_cell_length_c 14.449(5)
_cell_measurement_reflns_used 1724
_cell_measurement_temperature 293(2)
_cell_measurement_theta_max 22.6
_cell_measurement_theta_min 2.3
_cell_volume 2029.7(12)
_computing_cell_refinement 'SAINT (Siemens, 1996)'
_computing_data_collection 'SMART (Siemens, 1996)'
_computing_data_reduction SAINT
_computing_molecular_graphics SHELXTL
_computing_publication_material
;
SHELXTL, PARST (Nardelli, 1995) and PLATON (Spek, 2003)
;
_computing_structure_refinement SHELXTL
_computing_structure_solution 'SHELXTL (Sheldrick, 1997)'
_diffrn_ambient_temperature 293(2)
_diffrn_detector_area_resol_mean 8.33
_diffrn_measured_fraction_theta_full 0.972
_diffrn_measured_fraction_theta_max 0.972
_diffrn_measurement_device_type
;
Simens SMART 1000 CCD area-detector
;
_diffrn_measurement_method \w
_diffrn_radiation_monochromator graphite
_diffrn_radiation_source 'fine-focus sealed tube'
_diffrn_radiation_type MoK\a
_diffrn_radiation_wavelength 0.71073
_diffrn_reflns_av_R_equivalents 0.0200
_diffrn_reflns_av_sigmaI/netI 0.0495
_diffrn_reflns_limit_h_max 15
_diffrn_reflns_limit_h_min -13
_diffrn_reflns_limit_k_max 14
_diffrn_reflns_limit_k_min -15
_diffrn_reflns_limit_l_max 17
_diffrn_reflns_limit_l_min -9
_diffrn_reflns_number 11493
_diffrn_reflns_theta_full 26.10
_diffrn_reflns_theta_max 26.10
_diffrn_reflns_theta_min 1.52
_diffrn_standards_number 0
_exptl_absorpt_coefficient_mu 0.092
_exptl_absorpt_correction_T_max 0.9918
_exptl_absorpt_correction_T_min 0.9632
_exptl_absorpt_correction_type multi-scan
_exptl_absorpt_process_details '(SADABS; Sheldrick, 1996)'
_exptl_crystal_colour colourless
_exptl_crystal_density_diffrn 1.255
_exptl_crystal_density_method 'not measured'
_exptl_crystal_description Plate
_exptl_crystal_F_000 808
_exptl_crystal_size_max 0.41
_exptl_crystal_size_mid 0.18
_exptl_crystal_size_min 0.09
_refine_diff_density_max 0.210
_refine_diff_density_min -0.177
_refine_ls_extinction_method none
_refine_ls_goodness_of_fit_ref 0.982
_refine_ls_hydrogen_treatment constr
_refine_ls_matrix_type full
_refine_ls_number_parameters 524
_refine_ls_number_reflns 7827
_refine_ls_number_restraints 30
_refine_ls_restrained_S_all 1.002
_refine_ls_R_factor_all 0.1237
_refine_ls_R_factor_gt 0.0585
_refine_ls_shift/su_max 0.001
_refine_ls_shift/su_mean 0.000
_refine_ls_structure_factor_coef Fsqd
_refine_ls_weighting_details 'calc w = 1/[\s^2^(Fo^2^)+(0.0777P)^2^] where P = (Fo^2^+2Fc^2^)/3'
_refine_ls_weighting_scheme calc
_refine_ls_wR_factor_gt 0.1351
_refine_ls_wR_factor_ref 0.1733
_reflns_number_gt 3944
_reflns_number_total 7827
_reflns_threshold_expression I>2\s(I)
_cod_data_source_file ci6729.cif
_cod_data_source_block I
_cod_database_code 2207755

loop_
_symmetry_equiv_pos_as_xyz
'x, y, z'
'-x, -y, -z'

loop_
_atom_site_label
_atom_site_fract_x
_atom_site_fract_y
_atom_site_fract_z
_atom_site_U_iso_or_equiv
_atom_site_adp_type
_atom_site_calc_flag
_atom_site_refinement_flags
_atom_site_occupancy
_atom_site_disorder_assembly
_atom_site_disorder_group
_atom_site_type_symbol
F1 -0.52447(19) 0.7156(2) 0.48049(19) 0.1228(11) Uani d PDU 0.791(4) A 1 F
F2 0.94123(17) 0.62599(18) -0.52135(16) 0.0909(9) Uani d PDU 0.791(4) A 1 F
F1' -0.2424(11) 0.9091(10) 0.5023(9) 0.162(5) Uani d PDU 0.209(4) A 2 F
F2' 0.6731(8) 0.3841(7) -0.4855(7) 0.105(4) Uani d PDU 0.209(4) A 2 F
O1 -0.14351(17) 0.68708(14) 0.24252(14) 0.0765(6) Uani d . 1 A . O
O2 -0.14778(18) 0.83171(16) 0.13515(15) 0.0866(7) Uani d . 1 A . O
O3 0.39423(16) 0.32152(14) -0.15097(14) 0.0718(6) Uani d . 1 A . O
O4 0.33680(15) 0.50914(14) -0.22390(13) 0.0696(5) Uani d . 1 . . O
O5 0.58363(16) 0.63792(14) -0.25299(14) 0.0755(6) Uani d . 1 A . O
O6 0.60108(18) 0.49287(16) -0.14967(14) 0.0854(7) Uani d . 1 A . O
O7 0.04807(14) 0.96600(13) 0.17973(13) 0.0639(5) Uani d . 1 A . O
O8 0.12322(15) 0.77764(13) 0.23663(13) 0.0642(5) Uani d . 1 . . O
N1 -0.5416(3) 0.9028(3) 0.6432(2) 0.1282(12) Uani d . 1 . . N
N2 0.9559(2) 0.4219(2) -0.66425(19) 0.0937(9) Uani d . 1 . . N
C1 -0.4744(3) 0.8693(3) 0.5734(3) 0.0881(10) Uani d . 1 . . C
C2 -0.3888(3) 0.8262(2) 0.4865(2) 0.0698(8) Uani d . 1 A . C
C3 -0.4164(3) 0.7495(3) 0.4403(2) 0.0768(9) Uani d D 1 . . C
H3 -0.4925 0.7269 0.4661 0.092 Uiso calc PR 0.209(4) A 2 H
C4 -0.3375(3) 0.7051(2) 0.3581(2) 0.0741(8) Uani d . 1 A . C
H4 -0.3589 0.6533 0.3286 0.089 Uiso calc R 1 . . H
C5 -0.2264(2) 0.7390(2) 0.3207(2) 0.0622(7) Uani d . 1 . . C
C6 -0.1935(3) 0.8152(2) 0.3630(2) 0.0816(9) Uani d . 1 A . C
H6 -0.1174 0.8378 0.3366 0.098 Uiso calc R 1 . . H
C7 -0.2755(3) 0.8575(3) 0.4453(3) 0.0866(10) Uani d D 1 . . C
H7 -0.2537 0.9093 0.4745 0.104 Uiso calc PR 0.791(4) A 1 H
C8 -0.1052(2) 0.7432(2) 0.1501(2) 0.0609(7) Uani d . 1 . . C
C9 -0.0117(2) 0.6812(2) 0.0793(2) 0.0623(7) Uani d . 1 A . C
H9 0.0206 0.7134 0.0145 0.075 Uiso calc R 1 . . H
C10 0.0312(2) 0.5828(2) 0.09986(19) 0.0574(7) Uani d . 1 . . C
H10 -0.0039 0.5519 0.1648 0.069 Uiso calc R 1 A . H
C11 0.1264(2) 0.5158(2) 0.0343(2) 0.0572(7) Uani d . 1 A . C
C12 0.1855(2) 0.5483(2) -0.0660(2) 0.0566(7) Uani d . 1 . . C
H12 0.1643 0.6158 -0.0931 0.068 Uiso calc R 1 A . H
C13 0.2742(2) 0.4830(2) -0.1254(2) 0.0566(7) Uani d . 1 A . C
C14 0.3070(2) 0.3811(2) -0.0857(2) 0.0603(7) Uani d . 1 . . C
C15 0.2496(2) 0.3486(2) 0.0127(2) 0.0705(8) Uani d . 1 A . C
H15 0.2709 0.2811 0.0397 0.085 Uiso calc R 1 . . H
C16 0.1602(2) 0.4152(2) 0.0724(2) 0.0701(8) Uani d . 1 . . C
H16 0.1223 0.3918 0.1391 0.084 Uiso calc R 1 A . H
C17 0.4311(2) 0.2164(2) -0.1142(2) 0.0736(8) Uani d . 1 . . C
H17A 0.3644 0.1723 -0.0866 0.088 Uiso calc R 1 A . H
H17B 0.4612 0.2230 -0.0618 0.088 Uiso calc R 1 . . H
C18 0.5247(3) 0.1642(2) -0.1974(2) 0.0792(9) Uani d . 1 A . C
H18A 0.5892 0.2108 -0.2267 0.095 Uiso calc R 1 . . H
H18B 0.4930 0.1564 -0.2486 0.095 Uiso calc R 1 . . H
C19 0.5718(2) 0.0543(2) -0.1640(2) 0.0800(9) Uani d . 1 . . C
H19A 0.5077 0.0071 -0.1374 0.096 Uiso calc R 1 A . H
H19B 0.5996 0.0620 -0.1104 0.096 Uiso calc R 1 . . H
C20 0.6712(3) 0.0012(3) -0.2459(3) 0.1021(12) Uani d . 1 A . C
H20A 0.6449 -0.0029 -0.3011 0.123 Uiso calc R 1 . . H
H20B 0.7372 0.0463 -0.2699 0.123 Uiso calc R 1 . . H
C21 0.7124(3) -0.1093(3) -0.2136(4) 0.1384(18) Uani d . 1 . . C
H21A 0.7754 -0.1384 -0.2686 0.208 Uiso calc R 1 A . H
H21B 0.6482 -0.1551 -0.1914 0.208 Uiso calc R 1 . . H
H21C 0.7402 -0.1058 -0.1599 0.208 Uiso calc R 1 . . H
C22 0.3033(3) 0.6103(2) -0.2692(2) 0.0785(9) Uani d . 1 . . C
H22A 0.3533 0.6192 -0.3381 0.118 Uiso calc R 1 . . H
H22B 0.3115 0.6682 -0.2353 0.118 Uiso calc R 1 . . H
H22C 0.2227 0.6113 -0.2648 0.118 Uiso calc R 1 . . H
C23 0.8910(3) 0.4571(2) -0.5942(2) 0.0686(8) Uani d . 1 . . C
C24 0.8103(2) 0.5010(2) -0.50500(18) 0.0574(7) Uani d . 1 A . C
C25 0.8389(2) 0.5862(2) -0.4692(2) 0.0648(8) Uani d D 1 . . C
H25 0.9110 0.6152 -0.5040 0.078 Uiso calc PR 0.209(4) A 2 H
C26 0.7662(2) 0.6297(2) -0.3852(2) 0.0682(8) Uani d . 1 A . C
H26 0.7879 0.6873 -0.3626 0.082 Uiso calc R 1 . . H
C27 0.6603(2) 0.5870(2) -0.33438(19) 0.0615(7) Uani d . 1 . . C
C28 0.6282(2) 0.5011(2) -0.3659(2) 0.0667(8) Uani d . 1 A . C
H28 0.5564 0.4722 -0.3301 0.080 Uiso calc R 1 . . H
C29 0.7032(2) 0.4584(3) -0.4510(2) 0.0687(8) Uani d D 1 . . C
H29 0.6820 0.4000 -0.4727 0.082 Uiso calc PR 0.791(4) A 1 H
C30 0.5550(2) 0.5810(2) -0.1603(2) 0.0610(7) Uani d . 1 . . C
C31 0.4653(2) 0.6389(2) -0.0839(2) 0.0595(7) Uani d . 1 A . C
H31 0.4415 0.6058 -0.0189 0.071 Uiso calc R 1 . . H
C32 0.4146(2) 0.7361(2) -0.10010(18) 0.0533(6) Uani d . 1 . . C
H32 0.4424 0.7692 -0.1649 0.064 Uiso calc R 1 A . H
C33 0.3200(2) 0.79674(19) -0.02741(18) 0.0484(6) Uani d . 1 A . C
C34 0.26920(19) 0.75488(18) 0.07238(18) 0.0492(6) Uani d . 1 . . C
H34 0.2970 0.6870 0.0935 0.059 Uiso calc R 1 A . H
C35 0.1793(2) 0.81224(19) 0.13930(18) 0.0496(6) Uani d . 1 A . C
C36 0.1371(2) 0.91545(19) 0.1079(2) 0.0518(6) Uani d . 1 . . C
C37 0.1868(2) 0.9575(2) 0.0103(2) 0.0601(7) Uani d . 1 A . C
H37 0.1601 1.0259 -0.0108 0.072 Uiso calc R 1 . . H
C38 0.2768(2) 0.8977(2) -0.05636(19) 0.0567(7) Uani d . 1 . . C
H38 0.3090 0.9264 -0.1224 0.068 Uiso calc R 1 A . H
C39 -0.0018(2) 1.0693(2) 0.1512(2) 0.0745(9) Uani d . 1 . . C
H39A -0.0302 1.0635 0.0975 0.089 Uiso calc R 1 A . H
H39B 0.0572 1.1216 0.1283 0.089 Uiso calc R 1 . . H
C40 -0.1019(3) 1.1042(2) 0.2411(3) 0.0863(10) Uani d . 1 A . C
H40A -0.1604 1.0514 0.2618 0.104 Uiso calc R 1 . . H
H40B -0.1389 1.1727 0.2227 0.104 Uiso calc R 1 . . H
C41 -0.0657(3) 1.1170(3) 0.3290(3) 0.0978(11) Uani d . 1 . . C
H41A -0.0297 1.0481 0.3478 0.117 Uiso calc R 1 A . H
H41B -0.0062 1.1688 0.3077 0.117 Uiso calc R 1 . . H
C42 -0.1646(4) 1.1536(3) 0.4192(3) 0.1199(14) Uani d . 1 A . C
H42A -0.2268 1.1047 0.4387 0.144 Uiso calc R 1 . . H
H42B -0.1970 1.2252 0.4025 0.144 Uiso calc R 1 . . H
C43 -0.1239(5) 1.1571(4) 0.5065(3) 0.181(2) Uani d . 1 . . C
H43A -0.1893 1.1815 0.5624 0.272 Uiso calc R 1 A . H
H43B -0.0629 1.2061 0.4877 0.272 Uiso calc R 1 . . H
H43C -0.0937 1.0860 0.5245 0.272 Uiso calc R 1 . . H
C44 0.1620(2) 0.6734(2) 0.2716(2) 0.0725(8) Uani d . 1 . . C
H44A 0.1165 0.6580 0.3410 0.109 Uiso calc R 1 . . H
H44B 0.2439 0.6720 0.2633 0.109 Uiso calc R 1 . . H
H44C 0.1517 0.6198 0.2342 0.109 Uiso calc R 1 . . H

loop_
_atom_site_aniso_label
_atom_site_aniso_U_11
_atom_site_aniso_U_22
_atom_site_aniso_U_33
_atom_site_aniso_U_12
_atom_site_aniso_U_13
_atom_site_aniso_U_23
F1 0.0607(15) 0.191(3) 0.106(2) -0.0397(15) 0.0060(14) -0.0493(18)
F2 0.0645(14) 0.1103(17) 0.0782(16) -0.0234(11) 0.0041(11) -0.0103(13)
F1' 0.151(8) 0.156(8) 0.167(9) -0.047(6) -0.020(7) -0.044(7)
F2' 0.102(6) 0.114(6) 0.088(6) -0.034(5) 0.000(5) -0.046(5)
O1 0.0819(13) 0.0599(11) 0.0585(13) 0.0139(10) 0.0017(10) 0.0016(10)
O2 0.0985(15) 0.0685(13) 0.0706(14) 0.0216(11) -0.0160(12) 0.0050(11)
O3 0.0666(12) 0.0677(12) 0.0683(13) 0.0103(9) -0.0118(10) -0.0112(10)
O4 0.0664(12) 0.0688(12) 0.0549(12) 0.0009(9) -0.0012(10) -0.0047(10)
O5 0.0777(13) 0.0683(12) 0.0495(12) 0.0123(10) 0.0078(10) -0.0024(10)
O6 0.0950(15) 0.0813(14) 0.0571(13) 0.0334(12) -0.0122(11) -0.0066(11)
O7 0.0600(11) 0.0568(11) 0.0645(12) 0.0152(8) -0.0133(9) -0.0123(9)
O8 0.0635(11) 0.0619(11) 0.0457(11) 0.0096(9) 0.0009(9) -0.0023(9)
N1 0.115(3) 0.154(3) 0.088(2) 0.018(2) -0.001(2) -0.040(2)
N2 0.0887(19) 0.116(2) 0.0536(16) 0.0006(16) 0.0039(14) -0.0191(16)
C1 0.087(2) 0.095(2) 0.064(2) 0.0111(18) -0.0086(19) -0.0137(19)
C2 0.067(2) 0.0685(19) 0.0610(19) 0.0070(15) -0.0122(16) -0.0039(16)
C3 0.0605(19) 0.099(2) 0.061(2) -0.0088(17) -0.0086(16) -0.0082(18)
C4 0.070(2) 0.088(2) 0.0605(19) -0.0057(16) -0.0158(16) -0.0158(17)
C5 0.0624(18) 0.0529(16) 0.0543(17) 0.0092(13) -0.0066(14) 0.0001(14)
C6 0.0660(19) 0.072(2) 0.086(2) -0.0110(16) 0.0017(17) -0.0111(19)
C7 0.088(2) 0.074(2) 0.089(3) -0.0131(18) -0.012(2) -0.0248(19)
C8 0.0592(17) 0.0611(18) 0.0551(18) -0.0030(14) -0.0133(14) -0.0020(15)
C9 0.0598(17) 0.0643(17) 0.0554(18) -0.0058(14) -0.0119(14) -0.0031(14)
C10 0.0528(15) 0.0654(18) 0.0492(16) -0.0085(13) -0.0108(13) -0.0058(14)
C11 0.0536(16) 0.0626(17) 0.0527(17) -0.0048(13) -0.0137(14) -0.0108(14)
C12 0.0506(15) 0.0573(15) 0.0581(18) -0.0056(12) -0.0141(13) -0.0062(14)
C13 0.0487(15) 0.0623(17) 0.0524(17) -0.0101(13) -0.0080(13) -0.0059(14)
C14 0.0507(15) 0.0664(18) 0.0592(19) -0.0002(13) -0.0126(14) -0.0132(15)
C15 0.0690(19) 0.0682(18) 0.064(2) 0.0073(15) -0.0159(16) -0.0042(16)
C16 0.0679(18) 0.078(2) 0.0530(18) 0.0012(15) -0.0108(15) -0.0012(15)
C17 0.0654(18) 0.074(2) 0.077(2) 0.0067(15) -0.0202(16) -0.0146(17)
C18 0.0689(19) 0.080(2) 0.083(2) 0.0107(16) -0.0210(17) -0.0211(18)
C19 0.0638(18) 0.0681(19) 0.105(3) 0.0021(15) -0.0259(18) -0.0160(18)
C20 0.093(2) 0.083(2) 0.128(3) 0.0194(19) -0.035(2) -0.036(2)
C21 0.098(3) 0.085(3) 0.229(6) 0.012(2) -0.050(3) -0.043(3)
C22 0.074(2) 0.087(2) 0.0597(19) 0.0043(16) -0.0133(16) 0.0053(17)
C23 0.0643(18) 0.084(2) 0.0468(17) -0.0026(15) -0.0084(15) -0.0026(16)
C24 0.0532(16) 0.0701(18) 0.0394(15) 0.0036(13) -0.0085(13) -0.0026(14)
C25 0.0489(16) 0.0770(19) 0.0499(17) -0.0066(14) 0.0018(14) 0.0044(15)
C26 0.0663(18) 0.0696(18) 0.0551(18) -0.0037(14) -0.0047(15) -0.0083(15)
C27 0.0585(17) 0.0623(17) 0.0437(16) 0.0081(14) -0.0015(13) 0.0045(14)
C28 0.0500(16) 0.078(2) 0.0571(18) -0.0044(14) -0.0038(14) -0.0004(16)
C29 0.0587(18) 0.084(2) 0.0514(18) -0.0009(15) -0.0071(15) -0.0043(16)
C30 0.0580(16) 0.0652(18) 0.0475(17) 0.0028(14) -0.0068(13) -0.0045(14)
C31 0.0561(16) 0.0659(17) 0.0461(16) 0.0034(13) -0.0082(13) -0.0055(13)
C32 0.0479(14) 0.0627(16) 0.0429(15) -0.0071(12) -0.0081(12) -0.0029(13)
C33 0.0447(13) 0.0511(15) 0.0467(15) -0.0036(11) -0.0119(12) -0.0072(12)
C34 0.0467(14) 0.0456(14) 0.0501(16) -0.0010(11) -0.0110(12) -0.0062(12)
C35 0.0457(14) 0.0517(15) 0.0456(15) -0.0006(11) -0.0092(12) -0.0076(12)
C36 0.0469(14) 0.0509(15) 0.0566(17) 0.0029(11) -0.0167(13) -0.0120(13)
C37 0.0638(17) 0.0516(15) 0.0613(19) 0.0047(13) -0.0218(15) -0.0024(14)
C38 0.0587(16) 0.0590(16) 0.0472(16) -0.0040(13) -0.0148(13) 0.0014(13)
C39 0.0765(19) 0.0641(18) 0.080(2) 0.0253(15) -0.0316(17) -0.0147(16)
C40 0.078(2) 0.074(2) 0.098(3) 0.0247(16) -0.025(2) -0.0232(19)
C41 0.100(3) 0.091(2) 0.094(3) 0.0089(19) -0.020(2) -0.035(2)
C42 0.145(4) 0.075(2) 0.104(3) 0.002(2) 0.001(3) -0.023(2)
C43 0.309(7) 0.137(4) 0.083(3) -0.008(4) -0.051(4) -0.024(3)
C44 0.0756(19) 0.0661(18) 0.0531(18) 0.0090(15) -0.0052(15) 0.0087(14)

loop_
_atom_type_symbol
_atom_type_description
_atom_type_scat_dispersion_real
_atom_type_scat_dispersion_imag
_atom_type_scat_source
C C 0.0033 0.0016 'International Tables Vol C Tables 4.2.6.8 and 6.1.1.4'
H H 0.0000 0.0000 'International Tables Vol C Tables 4.2.6.8 and 6.1.1.4'
F F 0.0171 0.0103 'International Tables Vol C Tables 4.2.6.8 and 6.1.1.4'
N N 0.0061 0.0033 'International Tables Vol C Tables 4.2.6.8 and 6.1.1.4'
O O 0.0106 0.0060 'International Tables Vol C Tables 4.2.6.8 and 6.1.1.4'

loop_
_geom_angle_atom_site_label_1
_geom_angle_atom_site_label_2
_geom_angle_atom_site_label_3
_geom_angle
C8 O1 C5 118.4(2)
C14 O3 C17 117.9(2)
C13 O4 C22 117.3(2)
C30 O5 C27 118.3(2)
C36 O7 C39 117.8(2)
C35 O8 C44 116.97(18)
N1 C1 C2 179.1(4)
C3 C2 C7 116.3(3)
C3 C2 C1 121.0(3)
C7 C2 C1 122.7(3)
F1 C3 C4 119.4(3)
F1 C3 C2 117.4(3)
C4 C3 C2 123.1(3)
C4 C3 H3 118.4
C2 C3 H3 118.4
C5 C4 C3 117.9(3)
C5 C4 H4 121.0
C3 C4 H4 121.0
C4 C5 C6 121.8(3)
C4 C5 O1 117.7(3)
C6 C5 O1 120.2(3)
C5 C6 C7 118.2(3)
C5 C6 H6 120.9
C7 C6 H6 120.9
F1' C7 C6 120.3(7)
F1' C7 C2 115.2(6)
C6 C7 C2 122.6(3)
C6 C7 H7 118.7
C2 C7 H7 118.7
O2 C8 O1 120.9(2)
O2 C8 C9 127.6(3)
O1 C8 C9 111.4(2)
C10 C9 C8 125.0(3)
C10 C9 H9 117.5
C8 C9 H9 117.5
C9 C10 C11 128.5(3)
C9 C10 H10 115.7
C11 C10 H10 115.7
C16 C11 C12 117.9(2)
C16 C11 C10 119.0(2)
C12 C11 C10 123.1(2)
C13 C12 C11 121.4(3)
C13 C12 H12 119.3
C11 C12 H12 119.3
O4 C13 C12 125.0(2)
O4 C13 C14 115.0(2)
C12 C13 C14 120.0(2)
O3 C14 C15 125.4(3)
O3 C14 C13 115.6(2)
C15 C14 C13 119.0(2)
C14 C15 C16 120.7(3)
C14 C15 H15 119.7
C16 C15 H15 119.7
C11 C16 C15 121.0(3)
C11 C16 H16 119.5
C15 C16 H16 119.5
O3 C17 C18 109.3(2)
O3 C17 H17A 109.8
C18 C17 H17A 109.8
O3 C17 H17B 109.8
C18 C17 H17B 109.8
H17A C17 H17B 108.3
C17 C18 C19 112.6(3)
C17 C18 H18A 109.1
C19 C18 H18A 109.1
C17 C18 H18B 109.1
C19 C18 H18B 109.1
H18A C18 H18B 107.8
C18 C19 C20 113.9(3)
C18 C19 H19A 108.8
C20 C19 H19A 108.8
C18 C19 H19B 108.8
C20 C19 H19B 108.8
H19A C19 H19B 107.7
C21 C20 C19 113.5(3)
C21 C20 H20A 108.9
C19 C20 H20A 108.9
C21 C20 H20B 108.9
C19 C20 H20B 108.9
H20A C20 H20B 107.7
C20 C21 H21A 109.5
C20 C21 H21B 109.5
H21A C21 H21B 109.5
C20 C21 H21C 109.5
H21A C21 H21C 109.5
H21B C21 H21C 109.5
O4 C22 H22A 109.5
O4 C22 H22B 109.5
H22A C22 H22B 109.5
O4 C22 H22C 109.5
H22A C22 H22C 109.5
H22B C22 H22C 109.5
N2 C23 C24 179.2(3)
C25 C24 C29 117.6(3)
C25 C24 C23 120.5(3)
C29 C24 C23 121.9(3)
F2 C25 C26 120.5(3)
F2 C25 C24 116.9(3)
C26 C25 C24 122.6(3)
C26 C25 H25 118.7
C24 C25 H25 118.7
C25 C26 C27 118.5(3)
C25 C26 H26 120.8
C27 C26 H26 120.8
C26 C27 C28 121.4(3)
C26 C27 O5 117.4(3)
C28 C27 O5 121.1(3)
C29 C28 C27 119.1(3)
C29 C28 H28 120.4
C27 C28 H28 120.4
F2' C29 C28 120.7(5)
F2' C29 C24 118.3(5)
C28 C29 C24 120.9(3)
C28 C29 H29 119.6
C24 C29 H29 119.6
O6 C30 O5 120.6(2)
O6 C30 C31 126.8(3)
O5 C30 C31 112.6(2)
C32 C31 C30 124.4(3)
C32 C31 H31 117.8
C30 C31 H31 117.8
C31 C32 C33 127.2(2)
C31 C32 H32 116.4
C33 C32 H32 116.4
C38 C33 C34 118.0(2)
C38 C33 C32 120.1(2)
C34 C33 C32 121.9(2)
C35 C34 C33 121.2(2)
C35 C34 H34 119.4
C33 C34 H34 119.4
O8 C35 C34 125.4(2)
O8 C35 C36 114.9(2)
C34 C35 C36 119.7(2)
O7 C36 C37 125.1(2)
O7 C36 C35 115.3(2)
C37 C36 C35 119.6(2)
C36 C37 C38 119.8(2)
C36 C37 H37 120.1
C38 C37 H37 120.1
C33 C38 C37 121.7(2)
C33 C38 H38 119.1
C37 C38 H38 119.1
O7 C39 C40 107.4(2)
O7 C39 H39A 110.2
C40 C39 H39A 110.2
O7 C39 H39B 110.2
C40 C39 H39B 110.2
H39A C39 H39B 108.5
C39 C40 C41 114.1(3)
C39 C40 H40A 108.7
C41 C40 H40A 108.7
C39 C40 H40B 108.7
C41 C40 H40B 108.7
H40A C40 H40B 107.6
C42 C41 C40 114.8(3)
C42 C41 H41A 108.6
C40 C41 H41A 108.6
C42 C41 H41B 108.6
C40 C41 H41B 108.6
H41A C41 H41B 107.5
C41 C42 C43 112.0(4)
C41 C42 H42A 109.2
C43 C42 H42A 109.2
C41 C42 H42B 109.2
C43 C42 H42B 109.2
H42A C42 H42B 107.9
C42 C43 H43A 109.5
C42 C43 H43B 109.5
H43A C43 H43B 109.5
C42 C43 H43C 109.5
H43A C43 H43C 109.5
H43B C43 H43C 109.5
O8 C44 H44A 109.5
O8 C44 H44B 109.5
H44A C44 H44B 109.5
O8 C44 H44C 109.5
H44A C44 H44C 109.5
H44B C44 H44C 109.5

loop_
_geom_bond_atom_site_label_1
_geom_bond_atom_site_label_2
_geom_bond_distance
_geom_bond_publ_flag
F1 C3 1.330(3) ?
F2 C25 1.320(3) ?
F1' C7 1.305(8) ?
F2' C29 1.259(6) ?
O1 C8 1.369(3) y
O1 C5 1.390(3) y
O2 C8 1.191(3) y
O3 C14 1.358(3) ?
O3 C17 1.434(3) ?
O4 C13 1.367(3) ?
O4 C22 1.429(3) ?
O5 C30 1.375(3) y
O5 C27 1.387(3) y
O6 C30 1.192(3) y
O7 C36 1.360(3) ?
O7 C39 1.434(3) ?
O8 C35 1.359(3) ?
O8 C44 1.424(3) ?
N1 C1 1.139(4) yes
N2 C23 1.140(3) yes
C1 C2 1.432(4) y
C2 C3 1.375(4) ?
C2 C7 1.375(4) ?
C3 C4 1.366(4) ?
C3 H3 0.93 ?
C4 C5 1.362(4) ?
C4 H4 0.93 ?
C5 C6 1.367(4) ?
C6 C7 1.368(4) ?
C6 H6 0.93 ?
C7 H7 0.93 ?
C8 C9 1.450(3) y
C9 C10 1.318(3) yes
C9 H9 0.93 ?
C10 C11 1.458(3) ?
C10 H10 0.93 ?
C11 C16 1.383(3) ?
C11 C12 1.394(3) ?
C12 C13 1.369(3) ?
C12 H12 0.93 ?
C13 C14 1.400(3) ?
C14 C15 1.368(4) ?
C15 C16 1.385(3) ?
C15 H15 0.93 ?
C16 H16 0.93 ?
C17 C18 1.487(4) ?
C17 H17A 0.97 ?
C17 H17B 0.97 ?
C18 C19 1.511(4) ?
C18 H18A 0.97 ?
C18 H18B 0.97 ?
C19 C20 1.513(4) ?
C19 H19A 0.97 ?
C19 H19B 0.97 ?
C20 C21 1.487(4) ?
C20 H20A 0.97 ?
C20 H20B 0.97 ?
C21 H21A 0.96 ?
C21 H21B 0.96 ?
C21 H21C 0.96 ?
C22 H22A 0.96 ?
C22 H22B 0.96 ?
C22 H22C 0.96 ?
C23 C24 1.439(4) y
C24 C25 1.376(4) ?
C24 C29 1.386(4) ?
C25 C26 1.355(4) ?
C25 H25 0.93 ?
C26 C27 1.367(4) ?
C26 H26 0.93 ?
C27 C28 1.370(4) ?
C28 C29 1.370(4) ?
C28 H28 0.93 ?
C29 H29 0.93 ?
C30 C31 1.445(3) y
C31 C32 1.327(3) yes
C31 H31 0.93 ?
C32 C33 1.461(3) ?
C32 H32 0.93 ?
C33 C38 1.380(3) ?
C33 C34 1.403(3) ?
C34 C35 1.371(3) ?
C34 H34 0.93 ?
C35 C36 1.410(3) ?
C36 C37 1.376(4) ?
C37 C38 1.386(3) ?
C37 H37 0.93 ?
C38 H38 0.93 ?
C39 C40 1.498(4) ?
C39 H39A 0.97 ?
C39 H39B 0.97 ?
C40 C41 1.520(4) ?
C40 H40A 0.97 ?
C40 H40B 0.97 ?
C41 C42 1.501(4) ?
C41 H41A 0.97 ?
C41 H41B 0.97 ?
C42 C43 1.520(6) ?
C42 H42A 0.97 ?
C42 H42B 0.97 ?
C43 H43A 0.96 ?
C43 H43B 0.96 ?
C43 H43C 0.96 ?
C44 H44A 0.96 ?
C44 H44B 0.96 ?
C44 H44C 0.96 ?

loop_
_geom_hbond_atom_site_label_D
_geom_hbond_atom_site_label_H
_geom_hbond_atom_site_label_A
_geom_hbond_site_symmetry_A
_geom_hbond_distance_DH
_geom_hbond_distance_HA
_geom_hbond_distance_DA
_geom_hbond_angle_DHA
_geom_hbond_publ_flag
C28 H28 O4 1_555 0.93 2.58 3.398(3) 147 yes
C31 H31 O6 2_665 0.93 2.48 3.410(3) 174 yes
C37 H37 O2 2_575 0.93 2.39 3.246(3) 153 yes
C44 H44A F2 1_456 0.96 2.37 3.262(4) 155 yes

loop_
_geom_torsion_atom_site_label_1
_geom_torsion_atom_site_label_2
_geom_torsion_atom_site_label_3
_geom_torsion_atom_site_label_4
_geom_torsion
C7 C2 C3 F1 178.0(3)
C1 C2 C3 F1 -1.4(4)
C7 C2 C3 C4 0.3(5)
C1 C2 C3 C4 -179.2(3)
F1 C3 C4 C5 -177.9(3)
C2 C3 C4 C5 -0.1(5)
C3 C4 C5 C6 -0.1(4)
C3 C4 C5 O1 174.6(2)
C8 O1 C5 C4 110.4(3)
C8 O1 C5 C6 -74.8(3)
C4 C5 C6 C7 0.2(5)
O1 C5 C6 C7 -174.4(3)
C5 C6 C7 F1' 163.2(8)
C5 C6 C7 C2 0.0(5)
C3 C2 C7 F1' -164.2(7)
C1 C2 C7 F1' 15.2(8)
C3 C2 C7 C6 -0.2(5)
C1 C2 C7 C6 179.2(3)
C5 O1 C8 O2 -5.3(4)
C5 O1 C8 C9 174.8(2)
O2 C8 C9 C10 -179.2(3)
O1 C8 C9 C10 0.7(4)
C8 C9 C10 C11 -178.5(3)
C9 C10 C11 C16 177.9(3)
C9 C10 C11 C12 -2.3(4)
C16 C11 C12 C13 0.1(4)
C10 C11 C12 C13 -179.7(2)
C22 O4 C13 C12 -3.1(4)
C22 O4 C13 C14 177.3(2)
C11 C12 C13 O4 -179.5(2)
C11 C12 C13 C14 0.1(4)
C17 O3 C14 C15 -0.9(4)
C17 O3 C14 C13 -179.9(2)
O4 C13 C14 O3 -1.5(3)
C12 C13 C14 O3 178.8(2)
O4 C13 C14 C15 179.4(3)
C12 C13 C14 C15 -0.3(4)
O3 C14 C15 C16 -178.9(2)
C13 C14 C15 C16 0.2(4)
C12 C11 C16 C15 -0.3(4)
C10 C11 C16 C15 179.6(3)
C14 C15 C16 C11 0.1(5)
C14 O3 C17 C18 178.7(2)
O3 C17 C18 C19 177.8(2)
C17 C18 C19 C20 -177.3(3)
C18 C19 C20 C21 -176.8(3)
C29 C24 C25 F2 180.0(2)
C23 C24 C25 F2 1.4(4)
C29 C24 C25 C26 -0.9(4)
C23 C24 C25 C26 -179.5(3)
F2 C25 C26 C27 179.0(2)
C24 C25 C26 C27 -0.1(4)
C25 C26 C27 C28 1.1(4)
C25 C26 C27 O5 -175.2(2)
C30 O5 C27 C26 -116.5(3)
C30 O5 C27 C28 67.2(3)
C26 C27 C28 C29 -1.0(4)
O5 C27 C28 C29 175.2(2)
C27 C28 C29 F2' -175.4(6)
C27 C28 C29 C24 -0.1(4)
C25 C24 C29 F2' 176.4(6)
C23 C24 C29 F2' -5.0(7)
C25 C24 C29 C28 1.0(4)
C23 C24 C29 C28 179.6(2)
C27 O5 C30 O6 4.9(4)
C27 O5 C30 C31 -173.9(2)
O6 C30 C31 C32 -178.3(3)
O5 C30 C31 C32 0.5(4)
C30 C31 C32 C33 176.9(2)
C31 C32 C33 C38 179.8(2)
C31 C32 C33 C34 -1.1(4)
C38 C33 C34 C35 0.1(4)
C32 C33 C34 C35 -179.1(2)
C44 O8 C35 C34 0.4(4)
C44 O8 C35 C36 179.4(2)
C33 C34 C35 O8 178.7(2)
C33 C34 C35 C36 -0.3(4)
C39 O7 C36 C37 2.8(4)
C39 O7 C36 C35 -177.4(2)
O8 C35 C36 O7 1.1(3)
C34 C35 C36 O7 -179.8(2)
O8 C35 C36 C37 -179.2(2)
C34 C35 C36 C37 -0.1(4)
O7 C36 C37 C38 -179.5(2)
C35 C36 C37 C38 0.8(4)
C34 C33 C38 C37 0.6(4)
C32 C33 C38 C37 179.7(2)
C36 C37 C38 C33 -1.0(4)
C36 O7 C39 C40 176.5(2)
O7 C39 C40 C41 60.7(3)
C39 C40 C41 C42 179.1(3)
C40 C41 C42 C43 176.0(3)
